data_1575621
loop_
_publ_author_name
'Xu, Chao'
'Bao, Zhi-Peng'
'Shao, Sufang'
'Wu, Xiao-Feng'

_publ_section_title
;
 Cobalt-catalyzed direct carbonylative 3-acylation of (N-H)Indoles with
 alkyl halides.
;
_journal_issue 40
_journal_name_full 'Chemical science'
_journal_page_first 18838
_journal_page_last 18843
_journal_paper_doi 10.1039/d5sc05810d
_journal_volume 16
_journal_year 2025
_chemical_formula_moiety 'C30 H24 Br0.5 Co0.5 P2, 0.5(Br), C H4 O, 0.5(H2 O)'
_chemical_formula_sum 'C31 H29 Br Co0.5 O1.5 P2'
_chemical_formula_weight 596.86
_space_group_crystal_system monoclinic
_space_group_IT_number 13
_space_group_name_Hall '-P 2yac'
_space_group_name_H-M_alt 'P 1 2/n 1'
_atom_sites_solution_hydrogens mixed
_atom_sites_solution_primary dual
_audit_creation_date 2025-07-24
_audit_creation_method
;
Olex2 1.5
(compiled 2025.05.31 svn.r86d253d1 for OlexSys, GUI svn.r7254)
;
_audit_update_record
;
2025-07-26 deposited with the CCDC.	2025-09-05 downloaded from the CCDC.
;
_cell_angle_alpha 90
_cell_angle_beta 97.433(2)
_cell_angle_gamma 90
_cell_formula_units_Z 4
_cell_length_a 15.5390(4)
_cell_length_b 9.5032(2)
_cell_length_c 18.1818(4)
_cell_measurement_reflns_used 11501
_cell_measurement_temperature 100.00(10)
_cell_measurement_theta_max 75.5710
_cell_measurement_theta_min 2.8710
_cell_volume 2662.35(11)
_computing_cell_refinement 'CrysAlisPro 1.171.44.91a (Rigaku OD, 2025)'
_computing_data_collection 'CrysAlisPro 1.171.44.91a (Rigaku OD, 2025)'
_computing_data_reduction 'CrysAlisPro 1.171.44.91a (Rigaku OD, 2025)'
_computing_molecular_graphics 'Olex2 1.5 (Dolomanov et al., 2009)'
_computing_publication_material 'Olex2 1.5 (Dolomanov et al., 2009)'
_computing_structure_refinement 'SHELXL 2018/3 (Sheldrick, 2015)'
_computing_structure_solution 'SHELXT 2018/2 (Sheldrick, 2018)'
_diffrn_ambient_environment N~2~
_diffrn_ambient_temperature 100.00(10)
_diffrn_detector 'Hybrid Pixel Array Detector'
_diffrn_detector_area_resol_mean 10.0000
_diffrn_detector_type HyPix
_diffrn_measured_fraction_theta_full 0.984
_diffrn_measured_fraction_theta_max 0.952
_diffrn_measurement_details
;
List of Runs (angles in degrees, time in seconds):

  # Type    Start    End  Width  t~exp~   \w     \q     \k     \f   Frames
#--------------------------------------------------------------------------
  1  \w     47.00  72.00   0.50    0.05    --   46.85-151.00 175.00   50
  2  \w     33.00 128.00   0.50    0.05    --  104.58-151.00 175.00  190
  3  \w     54.00  87.00   0.50    0.05    --   46.85-122.00 -22.00   66
  4  \w     35.00 110.00   0.50    0.05    --  104.58-125.00 -60.00  150
  5  \w     48.00  73.00   0.50    0.05    --  104.58-122.00 -22.00   50
  6  \w     84.00 146.00   0.50    0.05    --  104.58 122.00  58.00  124
  7  \w     62.00  93.00   0.50    0.05    --   46.85 151.00-140.00   62
  8  \w     89.00 114.00   0.50    0.05    --  104.58 151.00-140.00   50
  9  \w     81.00 106.00   0.50    0.05    --  104.58 125.00 -90.00   50
 10  \w    119.00 174.00   0.50    0.05    --  104.58 125.00 -90.00  110
 11  \w    103.00 129.00   0.50    0.05    --  104.58  45.00-150.00   52
 12  \w    151.00 176.00   0.50    0.05    --  104.58  45.00-150.00   50
 13  \w     83.00 177.00   0.50    0.05    --  104.58  77.00 120.00  188
 14  \w     89.00 176.00   0.50    0.05    --  104.58  61.00 150.00  174
 15  \w     34.00 119.00   0.50    0.05    --   46.85  57.00  60.00  170
 16  \w   -105.00 -80.00   0.50    0.05    -- -104.50 151.00-140.00   50
 17  \w   -121.00 -62.00   0.50    0.05    -- -104.50 138.00 -62.40  118
 18  \w    -88.00 -62.00   0.50    0.05    -- -104.50 141.00 -30.47   52
 19  \w   -123.00 -90.00   0.50    0.05    -- -104.50 141.00 -30.47   66
 20  \w    -93.00 -49.00   0.50    0.05    -- -104.50  77.00  60.00   88
 21  \w    -18.00  24.00   0.50    0.05    --  -46.85  19.00 150.00   84
 22  \w    -22.00   5.00   0.50    0.05    --  -46.85  19.00 -90.00   54
 23  \w    -23.00  29.00   0.50    0.05    --  -46.85  19.00-150.00  104
 24  \w    -62.00 -32.00   0.50    0.05    -- -104.50  61.00-150.00   60
 25  \w   -149.00-124.00   0.50    0.05    -- -104.50-122.00 -22.00   50
 26  \w   -119.00 -57.00   0.50    0.05    --  -46.85-151.00 175.00  124
;
_diffrn_measurement_device 'four-circle diffractometer'
_diffrn_measurement_device_type 'XtaLAB Synergy R, HyPix'
_diffrn_measurement_method '\w scans'
_diffrn_orient_matrix_type 'CrysAlisPro convention (1999,Acta A55,543-557)'
_diffrn_orient_matrix_UB_11 0.0247085000
_diffrn_orient_matrix_UB_12 0.1541934000
_diffrn_orient_matrix_UB_13 -0.0133486000
_diffrn_orient_matrix_UB_21 -0.0553910000
_diffrn_orient_matrix_UB_22 0.0483834000
_diffrn_orient_matrix_UB_23 0.0596310000
_diffrn_orient_matrix_UB_31 0.0794549000
_diffrn_orient_matrix_UB_32 -0.0139280000
_diffrn_orient_matrix_UB_33 0.0596971000
_diffrn_radiation_monochromator mirror
_diffrn_radiation_probe x-ray
_diffrn_radiation_type 'Cu K\a'
_diffrn_radiation_wavelength 1.54184
_diffrn_reflns_av_R_equivalents 0.0807
_diffrn_reflns_av_unetI/netI 0.0448
_diffrn_reflns_Laue_measured_fraction_full 0.984
_diffrn_reflns_Laue_measured_fraction_max 0.952
_diffrn_reflns_limit_h_max 19
_diffrn_reflns_limit_h_min -18
_diffrn_reflns_limit_k_max 11
_diffrn_reflns_limit_k_min -11
_diffrn_reflns_limit_l_max 22
_diffrn_reflns_limit_l_min -22
_diffrn_reflns_number 19195
_diffrn_reflns_point_group_measured_fraction_full 0.984
_diffrn_reflns_point_group_measured_fraction_max 0.952
_diffrn_reflns_theta_full 67.684
_diffrn_reflns_theta_max 76.260
_diffrn_reflns_theta_min 4.008
_diffrn_source 'Rotating-anode X-ray tube'
_diffrn_source_type 'PhotonJet R (Cu) X-ray Source'
_exptl_absorpt_coefficient_mu 5.788
_exptl_absorpt_correction_T_max 1.00000
_exptl_absorpt_correction_T_min 0.31819
_exptl_absorpt_correction_type multi-scan
_exptl_absorpt_process_details
;
CrysAlisPro 1.171.44.91a (Rigaku Oxford Diffraction, 2025)
Empirical absorption correction using spherical harmonics,
implemented in SCALE3 ABSPACK scaling algorithm.
;
_exptl_crystal_colour 'clear brownish red'
_exptl_crystal_colour_lustre clear
_exptl_crystal_colour_modifier brownish
_exptl_crystal_colour_primary red
_exptl_crystal_density_diffrn 1.489
_exptl_crystal_description block
_exptl_crystal_F_000 1222
_exptl_crystal_recrystallization_method 'Re-crystallisation from solvent: CH3OH'
_exptl_crystal_size_max 0.12
_exptl_crystal_size_mid 0.12
_exptl_crystal_size_min 0.1
_refine_diff_density_max 1.990
_refine_diff_density_min -1.602
_refine_diff_density_rms 0.156
_refine_ls_extinction_method none
_refine_ls_goodness_of_fit_ref 1.049
_refine_ls_hydrogen_treatment constr
_refine_ls_matrix_type full
_refine_ls_number_parameters 329
_refine_ls_number_reflns 5295
_refine_ls_number_restraints 0
_refine_ls_restrained_S_all 1.049
_refine_ls_R_factor_all 0.0794
_refine_ls_R_factor_gt 0.0735
_refine_ls_shift/su_max 0.001
_refine_ls_shift/su_mean 0.000
_refine_ls_structure_factor_coef Fsqd
_refine_ls_weighting_details 'w=1/[\s^2^(Fo^2^)+(0.1290P)^2^+9.6785P] where P=(Fo^2^+2Fc^2^)/3'
_refine_ls_weighting_scheme calc
_refine_ls_wR_factor_gt 0.1979
_refine_ls_wR_factor_ref 0.2035
_reflns_Friedel_coverage 0.000
_reflns_number_gt 4730
_reflns_number_total 5295
_reflns_threshold_expression 'I > 2\s(I)'
_cod_data_source_file d5sc05810d2.cif
_cod_data_source_block xc-1_auto
_cod_depositor_comments 'Adding full bibliography for 1575621.cif.'
_cod_original_formula_sum 'C31 H29 Br Co0.50 O1.50 P2'
_cod_database_code 1575621
_shelx_shelxl_version_number 2018/3
_chemical_oxdiff_formula 'C H O P Co'
_chemical_oxdiff_usercomment 'CSD: GEVDUI'
_shelx_space_group_comment
;
The symmetry employed for this shelxl refinement is uniquely defined
by the following loop, which should always be used as a source of
symmetry information in preference to the above space-group names.
They are only intended as comments.
;
_cell_oxdiff_angle_alpha 89.965(3)
_cell_oxdiff_angle_beta 97.480(2)
_cell_oxdiff_angle_gamma 90.062(3)
_cell_oxdiff_length_a 15.5454(6)
_cell_oxdiff_length_b 9.4969(4)
_cell_oxdiff_length_c 18.1883(4)
_cell_oxdiff_measurement_reflns_used 11518
_cell_oxdiff_volume 2662.34(16)
_shelx_estimated_absorpt_t_max 0.595
_shelx_estimated_absorpt_t_min 0.543
_diffrn_oxdiff_digest_od_ed
;

;
_olex2_refinement_description
;
1. Fixed Uiso
 At 1.2 times of:
  All C(H) groups
 At 1.5 times of:
  All C(H,H,H) groups, All O(H) groups, All O(H,H) groups
2. Others
 Fixed Sof: H2A(0.5) H2B(0.5)
3.a Riding coordinates:
 O2(H2A,H2B)
3.b Aromatic/amide H refined with riding coordinates:
 C2(H2), C31(H31), C4(H4), C5(H5), C8(H8), C9(H9), C10(H10), C11(H11),
 C12(H12), C14(H14), C15(H15), C16(H16), C17(H17), C18(H18), C20(H20), C21(H21),
  C22(H22), C23(H23), C24(H24), C26(H26), C27(H27), C28(H28), C29(H29), C30(H30)
3.c Idealised Me refined as rotating group:
 C3(H3A,H3B,H3C)
3.d Idealised tetrahedral OH refined as rotating group:
 O1(H1)
;
_olex2_submission_special_instructions 'No special instructions were received'
_oxdiff_exptl_absorpt_empirical_details
;
Empirical correction (ABSPACK) includes:
- Absorption correction using spherical harmonics
- Frame scaling
;
_oxdiff_exptl_absorpt_empirical_full_max 2.816
_oxdiff_exptl_absorpt_empirical_full_min 0.320

loop_
_space_group_symop_operation_xyz
'x, y, z'
'-x+1/2, y, -z+1/2'
'-x, -y, -z'
'x-1/2, -y, z-1/2'

loop_
_atom_site_label
_atom_site_type_symbol
_atom_site_fract_x
_atom_site_fract_y
_atom_site_fract_z
_atom_site_U_iso_or_equiv
_atom_site_adp_type
_atom_site_occupancy
_atom_site_site_symmetry_order
_atom_site_calc_flag
_atom_site_refinement_flags_posn
_atom_site_refinement_flags_adp
_atom_site_refinement_flags_occupancy
_atom_site_disorder_assembly
_atom_site_disorder_group
Br1 Br 0.250000 0.84147(7) 0.250000 0.0192(2) Uani 1 2 d S T P . .
Co1 Co 0.250000 0.57491(11) 0.250000 0.0156(3) Uani 1 2 d S T P . .
P1 P 0.33224(8) 0.55469(12) 0.36389(6) 0.0158(3) Uani 1 1 d . . . . .
P2 P 0.38191(8) 0.57233(12) 0.21075(6) 0.0174(3) Uani 1 1 d . . . . .
C1 C 0.4562(3) 0.6581(5) 0.2832(3) 0.0192(9) Uani 1 1 d . . . . .
C2 C 0.5335(4) 0.7268(5) 0.2729(3) 0.0236(10) Uani 1 1 d . . . . .
H2 H 0.550105 0.733934 0.224584 0.028 Uiso 1 1 calc R U . . .
C31 C 0.5856(3) 0.7843(5) 0.3328(3) 0.0244(10) Uani 1 1 d . . . . .
H31 H 0.637442 0.832408 0.325532 0.029 Uiso 1 1 calc R U . . .
C4 C 0.5621(3) 0.7714(5) 0.4040(3) 0.0237(10) Uani 1 1 d . . . . .
H4 H 0.597937 0.811349 0.444991 0.028 Uiso 1 1 calc R U . . .
C5 C 0.4875(3) 0.7015(5) 0.4152(3) 0.0212(10) Uani 1 1 d . . . . .
H5 H 0.472668 0.691453 0.464026 0.025 Uiso 1 1 calc R U . . .
C6 C 0.4334(3) 0.6451(4) 0.3549(2) 0.0160(9) Uani 1 1 d . . . . .
C7 C 0.3636(3) 0.3727(5) 0.3850(2) 0.0176(9) Uani 1 1 d . . . . .
C8 C 0.4489(3) 0.3251(5) 0.3871(2) 0.0199(9) Uani 1 1 d . . . . .
H8 H 0.494247 0.389554 0.381441 0.024 Uiso 1 1 calc R U . . .
C9 C 0.4670(4) 0.1820(5) 0.3976(3) 0.0253(11) Uani 1 1 d . . . . .
H9 H 0.525088 0.149657 0.399750 0.030 Uiso 1 1 calc R U . . .
C10 C 0.4013(4) 0.0867(5) 0.4050(3) 0.0273(11) Uani 1 1 d . . . . .
H10 H 0.413889 -0.010935 0.409530 0.033 Uiso 1 1 calc R U . . .
C11 C 0.3170(4) 0.1342(5) 0.4057(3) 0.0273(11) Uani 1 1 d . . . . .
H11 H 0.272010 0.069683 0.412544 0.033 Uiso 1 1 calc R U . . .
C12 C 0.2988(3) 0.2769(5) 0.3962(3) 0.0221(10) Uani 1 1 d . . . . .
H12 H 0.241240 0.309475 0.397465 0.027 Uiso 1 1 calc R U . . .
C13 C 0.3072(3) 0.6228(5) 0.4526(2) 0.0188(9) Uani 1 1 d . . . . .
C14 C 0.2888(3) 0.7658(5) 0.4584(3) 0.0209(10) Uani 1 1 d . . . . .
H14 H 0.281087 0.822467 0.414970 0.025 Uiso 1 1 calc R U . . .
C15 C 0.2818(3) 0.8258(6) 0.5266(3) 0.0253(11) Uani 1 1 d . . . . .
H15 H 0.269598 0.923368 0.529970 0.030 Uiso 1 1 calc R U . . .
C16 C 0.2929(4) 0.7425(6) 0.5911(3) 0.0276(11) Uani 1 1 d . . . . .
H16 H 0.287661 0.783441 0.637979 0.033 Uiso 1 1 calc R U . . .
C17 C 0.3112(4) 0.6013(6) 0.5859(3) 0.0268(11) Uani 1 1 d . . . . .
H17 H 0.319272 0.545248 0.629497 0.032 Uiso 1 1 calc R U . . .
C18 C 0.3181(4) 0.5396(6) 0.5168(3) 0.0237(10) Uani 1 1 d . . . . .
H18 H 0.330148 0.441907 0.513609 0.028 Uiso 1 1 calc R U . . .
C19 C 0.4325(3) 0.3992(5) 0.2058(2) 0.0216(10) Uani 1 1 d . . . . .
C20 C 0.3845(4) 0.2785(5) 0.2160(3) 0.0225(10) Uani 1 1 d . . . . .
H20 H 0.324931 0.286793 0.221988 0.027 Uiso 1 1 calc R U . . .
C21 C 0.4229(4) 0.1458(5) 0.2174(3) 0.0274(11) Uani 1 1 d . . . . .
H21 H 0.389468 0.063631 0.222757 0.033 Uiso 1 1 calc R U . . .
C22 C 0.5109(4) 0.1356(6) 0.2109(3) 0.0284(11) Uani 1 1 d . . . . .
H22 H 0.537992 0.045842 0.212273 0.034 Uiso 1 1 calc R U . . .
C23 C 0.5594(4) 0.2561(6) 0.2025(3) 0.0293(11) Uani 1 1 d . . . . .
H23 H 0.619704 0.248384 0.198997 0.035 Uiso 1 1 calc R U . . .
C24 C 0.5203(4) 0.3875(6) 0.1991(3) 0.0249(10) Uani 1 1 d . . . . .
H24 H 0.553448 0.469410 0.192330 0.030 Uiso 1 1 calc R U . . .
C25 C 0.4028(3) 0.6587(5) 0.1257(2) 0.0195(9) Uani 1 1 d . . . . .
C26 C 0.4124(3) 0.8048(5) 0.1243(3) 0.0223(10) Uani 1 1 d . . . . .
H26 H 0.408440 0.858643 0.167751 0.027 Uiso 1 1 calc R U . . .
C27 C 0.4278(4) 0.8715(6) 0.0589(3) 0.0263(11) Uani 1 1 d . . . . .
H27 H 0.435756 0.970609 0.058162 0.032 Uiso 1 1 calc R U . . .
C28 C 0.4316(4) 0.7940(6) -0.0047(3) 0.0276(11) Uani 1 1 d . . . . .
H28 H 0.441006 0.839911 -0.049373 0.033 Uiso 1 1 calc R U . . .
C29 C 0.4217(4) 0.6488(6) -0.0035(3) 0.0269(11) Uani 1 1 d . . . . .
H29 H 0.424717 0.595936 -0.047451 0.032 Uiso 1 1 calc R U . . .
C30 C 0.4073(4) 0.5801(5) 0.0612(3) 0.0243(11) Uani 1 1 d . . . . .
H30 H 0.400517 0.480803 0.061693 0.029 Uiso 1 1 calc R U . . .
Br2 Br 0.750000 0.00181(9) 0.250000 0.0379(3) Uani 1 2 d S T P . .
O1 O 0.8293(6) 0.7387(11) 0.3516(5) 0.106(3) Uani 1 1 d . . . . .
H1 H 0.787614 0.780462 0.326757 0.159 Uiso 1 1 calc R U . . .
C3 C 0.8294(6) 0.7679(11) 0.4244(5) 0.066(2) Uani 1 1 d . . . . .
H3A H 0.876652 0.716194 0.453599 0.099 Uiso 1 1 calc R U . . .
H3B H 0.773823 0.739424 0.439826 0.099 Uiso 1 1 calc R U . . .
H3C H 0.837885 0.869119 0.432609 0.099 Uiso 1 1 calc R U . . .
O2 O 0.750000 0.5411(15) 0.250000 0.132(5) Uani 1 2 d S T P . .
H2A H 0.725228 0.601844 0.218284 0.198 Uiso 0.5 1 d R U P . .
H2B H 0.777495 0.592126 0.285202 0.198 Uiso 0.5 1 d R U P . .

loop_
_atom_site_aniso_label
_atom_site_aniso_U_11
_atom_site_aniso_U_22
_atom_site_aniso_U_33
_atom_site_aniso_U_23
_atom_site_aniso_U_13
_atom_site_aniso_U_12
Br1 0.0316(4) 0.0119(3) 0.0145(3) 0.000 0.0048(3) 0.000
Co1 0.0254(6) 0.0133(5) 0.0083(5) 0.000 0.0029(4) 0.000
P1 0.0274(6) 0.0105(5) 0.0096(5) 0.0010(4) 0.0034(4) 0.0010(4)
P2 0.0298(6) 0.0119(6) 0.0110(5) -0.0004(4) 0.0045(4) -0.0003(4)
C1 0.032(3) 0.011(2) 0.015(2) 0.0007(16) 0.0058(18) -0.0011(18)
C2 0.036(3) 0.020(2) 0.016(2) 0.0019(18) 0.009(2) 0.003(2)
C31 0.026(2) 0.022(3) 0.026(3) 0.004(2) 0.006(2) -0.003(2)
C4 0.032(3) 0.021(2) 0.017(2) 0.0007(18) -0.0001(19) 0.003(2)
C5 0.031(2) 0.018(2) 0.015(2) 0.0023(17) 0.0030(18) -0.0001(19)
C6 0.027(2) 0.0078(19) 0.013(2) -0.0011(15) 0.0032(17) -0.0004(17)
C7 0.031(2) 0.011(2) 0.0102(19) -0.0006(16) -0.0004(17) 0.0003(18)
C8 0.030(2) 0.017(2) 0.013(2) -0.0012(17) 0.0028(18) 0.0023(19)
C9 0.040(3) 0.019(2) 0.017(2) -0.0018(19) 0.000(2) 0.007(2)
C10 0.043(3) 0.011(2) 0.027(3) -0.0005(19) 0.000(2) 0.003(2)
C11 0.041(3) 0.014(2) 0.026(3) 0.002(2) 0.001(2) -0.004(2)
C12 0.030(3) 0.017(2) 0.019(2) -0.0015(18) 0.0027(19) 0.0017(19)
C13 0.029(2) 0.016(2) 0.012(2) -0.0002(17) 0.0031(17) 0.0011(19)
C14 0.033(3) 0.016(2) 0.014(2) -0.0007(17) 0.0047(18) 0.0003(19)
C15 0.033(3) 0.021(2) 0.022(2) -0.008(2) 0.003(2) 0.004(2)
C16 0.036(3) 0.034(3) 0.013(2) -0.007(2) 0.0043(19) 0.002(2)
C17 0.040(3) 0.033(3) 0.008(2) 0.000(2) 0.0066(19) 0.000(2)
C18 0.038(3) 0.020(2) 0.014(2) 0.0017(19) 0.0049(19) 0.000(2)
C19 0.035(3) 0.020(2) 0.0097(19) -0.0031(18) 0.0027(18) 0.003(2)
C20 0.035(3) 0.015(2) 0.017(2) -0.0031(18) 0.0042(19) -0.001(2)
C21 0.046(3) 0.015(2) 0.021(2) -0.0037(19) 0.003(2) -0.003(2)
C22 0.047(3) 0.019(2) 0.020(2) -0.0012(19) 0.007(2) 0.008(2)
C23 0.037(3) 0.030(3) 0.023(2) 0.001(2) 0.010(2) 0.009(2)
C24 0.038(3) 0.021(2) 0.018(2) -0.0010(19) 0.008(2) 0.001(2)
C25 0.030(2) 0.017(2) 0.012(2) 0.0014(17) 0.0061(18) 0.0006(19)
C26 0.036(3) 0.016(2) 0.016(2) 0.0001(18) 0.0063(19) 0.000(2)
C27 0.036(3) 0.020(2) 0.024(2) 0.005(2) 0.008(2) -0.009(2)
C28 0.037(3) 0.031(3) 0.017(2) 0.004(2) 0.008(2) -0.002(2)
C29 0.037(3) 0.029(3) 0.017(2) 0.002(2) 0.012(2) 0.003(2)
C30 0.035(3) 0.019(2) 0.019(2) -0.0010(18) 0.003(2) 0.000(2)
Br2 0.0478(5) 0.0269(5) 0.0437(5) 0.000 0.0239(4) 0.000
O1 0.103(6) 0.134(8) 0.085(6) 0.021(5) 0.028(5) 0.039(6)
C3 0.054(5) 0.088(7) 0.056(5) 0.016(5) 0.004(4) -0.004(4)
O2 0.193(16) 0.127(11) 0.092(9) 0.000 0.074(10) 0.000

loop_
_atom_type_symbol
_atom_type_description
_atom_type_scat_dispersion_real
_atom_type_scat_dispersion_imag
_atom_type_scat_source
C C 0.0181 0.0091 'International Tables Vol C Tables 4.2.6.8 and 6.1.1.4'
H H 0.0000 0.0000 'International Tables Vol C Tables 4.2.6.8 and 6.1.1.4'
Br Br -0.6763 1.2805 'International Tables Vol C Tables 4.2.6.8 and 6.1.1.4'
Co Co -2.3653 3.6143 'International Tables Vol C Tables 4.2.6.8 and 6.1.1.4'
O O 0.0492 0.0322 'International Tables Vol C Tables 4.2.6.8 and 6.1.1.4'
P P 0.2955 0.4335 'International Tables Vol C Tables 4.2.6.8 and 6.1.1.4'

loop_
_geom_angle_atom_site_label_1
_geom_angle_atom_site_label_2
_geom_angle_atom_site_label_3
_geom_angle
_geom_angle_site_symmetry_1
_geom_angle_site_symmetry_3
_geom_angle_publ_flag
P1 Co1 Br1 94.80(4) . . ?
P1 Co1 Br1 94.80(4) 2 . ?
P1 Co1 P1 170.40(8) . 2 ?
P2 Co1 Br1 90.62(4) . . ?
P2 Co1 Br1 90.62(4) 2 . ?
P2 Co1 P1 82.06(4) . . ?
P2 Co1 P1 82.06(4) 2 2 ?
P2 Co1 P1 97.83(4) 2 . ?
P2 Co1 P1 97.83(4) . 2 ?
P2 Co1 P2 178.75(8) . 2 ?
C6 P1 Co1 105.46(15) . . ?
C6 P1 C7 104.9(2) . . ?
C6 P1 C13 101.4(2) . . ?
C7 P1 Co1 111.81(14) . . ?
C7 P1 C13 103.4(2) . . ?
C13 P1 Co1 127.53(16) . . ?
C1 P2 Co1 106.40(16) . . ?
C1 P2 C19 101.6(2) . . ?
C19 P2 Co1 116.02(18) . . ?
C25 P2 Co1 122.29(17) . . ?
C25 P2 C1 104.3(2) . . ?
C25 P2 C19 103.8(2) . . ?
C2 C1 P2 125.7(4) . . ?
C2 C1 C6 119.4(4) . . ?
C6 C1 P2 114.8(4) . . ?
C1 C2 H2 119.9 . . ?
C31 C2 C1 120.3(5) . . ?
C31 C2 H2 119.9 . . ?
C2 C31 H31 120.0 . . ?
C2 C31 C4 119.9(5) . . ?
C4 C31 H31 120.0 . . ?
C31 C4 H4 119.7 . . ?
C5 C4 C31 120.5(5) . . ?
C5 C4 H4 119.7 . . ?
C4 C5 H5 120.0 . . ?
C4 C5 C6 120.1(4) . . ?
C6 C5 H5 120.0 . . ?
C1 C6 P1 116.8(3) . . ?
C5 C6 P1 123.4(4) . . ?
C5 C6 C1 119.8(4) . . ?
C8 C7 P1 122.7(4) . . ?
C12 C7 P1 118.2(4) . . ?
C12 C7 C8 119.1(4) . . ?
C7 C8 H8 120.2 . . ?
C7 C8 C9 119.5(5) . . ?
C9 C8 H8 120.2 . . ?
C8 C9 H9 119.6 . . ?
C10 C9 C8 120.8(5) . . ?
C10 C9 H9 119.6 . . ?
C9 C10 H10 120.1 . . ?
C9 C10 C11 119.8(5) . . ?
C11 C10 H10 120.1 . . ?
C10 C11 H11 120.2 . . ?
C10 C11 C12 119.5(5) . . ?
C12 C11 H11 120.2 . . ?
C7 C12 C11 121.1(5) . . ?
C7 C12 H12 119.4 . . ?
C11 C12 H12 119.4 . . ?
C14 C13 P1 118.7(3) . . ?
C14 C13 C18 119.3(4) . . ?
C18 C13 P1 121.3(4) . . ?
C13 C14 H14 119.7 . . ?
C15 C14 C13 120.7(5) . . ?
C15 C14 H14 119.7 . . ?
C14 C15 H15 120.0 . . ?
C14 C15 C16 120.0(5) . . ?
C16 C15 H15 120.0 . . ?
C15 C16 H16 120.2 . . ?
C17 C16 C15 119.7(5) . . ?
C17 C16 H16 120.2 . . ?
C16 C17 H17 119.7 . . ?
C16 C17 C18 120.6(5) . . ?
C18 C17 H17 119.7 . . ?
C13 C18 H18 120.2 . . ?
C17 C18 C13 119.6(5) . . ?
C17 C18 H18 120.2 . . ?
C20 C19 P2 119.6(4) . . ?
C24 C19 P2 120.6(4) . . ?
C24 C19 C20 119.6(5) . . ?
C19 C20 H20 119.6 . . ?
C19 C20 C21 120.9(5) . . ?
C21 C20 H20 119.6 . . ?
C20 C21 H21 120.5 . . ?
C22 C21 C20 119.0(5) . . ?
C22 C21 H21 120.5 . . ?
C21 C22 H22 119.8 . . ?
C23 C22 C21 120.3(5) . . ?
C23 C22 H22 119.8 . . ?
C22 C23 H23 119.8 . . ?
C24 C23 C22 120.4(5) . . ?
C24 C23 H23 119.8 . . ?
C19 C24 H24 120.1 . . ?
C23 C24 C19 119.8(5) . . ?
C23 C24 H24 120.1 . . ?
C26 C25 P2 119.7(4) . . ?
C26 C25 C30 119.9(4) . . ?
C30 C25 P2 120.4(4) . . ?
C25 C26 H26 120.1 . . ?
C27 C26 C25 119.8(5) . . ?
C27 C26 H26 120.1 . . ?
C26 C27 H27 119.9 . . ?
C28 C27 C26 120.2(5) . . ?
C28 C27 H27 119.9 . . ?
C27 C28 H28 120.0 . . ?
C27 C28 C29 120.1(5) . . ?
C29 C28 H28 120.0 . . ?
C28 C29 H29 119.7 . . ?
C28 C29 C30 120.7(5) . . ?
C30 C29 H29 119.7 . . ?
C25 C30 H30 120.3 . . ?
C29 C30 C25 119.4(5) . . ?
C29 C30 H30 120.3 . . ?
C3 O1 H1 109.5 . . ?
O1 C3 H3A 109.5 . . ?
O1 C3 H3B 109.5 . . ?
O1 C3 H3C 109.5 . . ?
H3A C3 H3B 109.5 . . ?
H3A C3 H3C 109.5 . . ?
H3B C3 H3C 109.5 . . ?
H2A O2 H2A 96.8 . 2_655 ?
H2A O2 H2B 7.7 . 2_655 ?
H2A O2 H2B 104.5 . . ?
H2A O2 H2B 104.5 2_655 2_655 ?
H2B O2 H2A 7.7 . 2_655 ?
H2B O2 H2B 112.2 . 2_655 ?

loop_
_geom_bond_atom_site_label_1
_geom_bond_atom_site_label_2
_geom_bond_distance
_geom_bond_site_symmetry_2
_geom_bond_publ_flag
Br1 Co1 2.5331(12) . ?
Co1 P1 2.2963(11) . ?
Co1 P1 2.2964(11) 2 ?
Co1 P2 2.2561(12) . ?
Co1 P2 2.2561(12) 2 ?
P1 C6 1.818(5) . ?
P1 C7 1.824(5) . ?
P1 C13 1.826(5) . ?
P2 C1 1.828(5) . ?
P2 C19 1.830(5) . ?
P2 C25 1.817(5) . ?
C1 C2 1.400(7) . ?
C1 C6 1.400(6) . ?
C2 H2 0.9500 . ?
C2 C31 1.384(7) . ?
C31 H31 0.9500 . ?
C31 C4 1.394(7) . ?
C4 H4 0.9500 . ?
C4 C5 1.374(7) . ?
C5 H5 0.9500 . ?
C5 C6 1.399(6) . ?
C7 C8 1.396(7) . ?
C7 C12 1.391(7) . ?
C8 H8 0.9500 . ?
C8 C9 1.397(7) . ?
C9 H9 0.9500 . ?
C9 C10 1.384(8) . ?
C10 H10 0.9500 . ?
C10 C11 1.386(8) . ?
C11 H11 0.9500 . ?
C11 C12 1.392(7) . ?
C12 H12 0.9500 . ?
C13 C14 1.395(7) . ?
C13 C18 1.403(6) . ?
C14 H14 0.9500 . ?
C14 C15 1.383(7) . ?
C15 H15 0.9500 . ?
C15 C16 1.406(8) . ?
C16 H16 0.9500 . ?
C16 C17 1.378(8) . ?
C17 H17 0.9500 . ?
C17 C18 1.402(7) . ?
C18 H18 0.9500 . ?
C19 C20 1.393(7) . ?
C19 C24 1.390(8) . ?
C20 H20 0.9500 . ?
C20 C21 1.394(7) . ?
C21 H21 0.9500 . ?
C21 C22 1.391(8) . ?
C22 H22 0.9500 . ?
C22 C23 1.390(8) . ?
C23 H23 0.9500 . ?
C23 C24 1.387(8) . ?
C24 H24 0.9500 . ?
C25 C26 1.398(7) . ?
C25 C30 1.399(7) . ?
C26 H26 0.9500 . ?
C26 C27 1.395(7) . ?
C27 H27 0.9500 . ?
C27 C28 1.378(8) . ?
C28 H28 0.9500 . ?
C28 C29 1.389(8) . ?
C29 H29 0.9500 . ?
C29 C30 1.389(7) . ?
C30 H30 0.9500 . ?
O1 H1 0.8400 . ?
O1 C3 1.352(12) . ?
C3 H3A 0.9800 . ?
C3 H3B 0.9800 . ?
C3 H3C 0.9800 . ?
O2 H2A 0.8700 . ?
O2 H2A 0.8700 2_655 ?
O2 H2B 0.8700 2_655 ?
O2 H2B 0.8700 . ?

loop_
_geom_torsion_atom_site_label_1
_geom_torsion_atom_site_label_2
_geom_torsion_atom_site_label_3
_geom_torsion_atom_site_label_4
_geom_torsion
_geom_torsion_site_symmetry_1
_geom_torsion_site_symmetry_2
_geom_torsion_site_symmetry_3
_geom_torsion_site_symmetry_4
_geom_torsion_publ_flag
Co1 P1 C6 C1 -23.5(4) . . . . ?
Co1 P1 C6 C5 156.1(4) . . . . ?
Co1 P1 C7 C8 110.0(4) . . . . ?
Co1 P1 C7 C12 -67.2(4) . . . . ?
Co1 P1 C13 C14 -54.7(5) . . . . ?
Co1 P1 C13 C18 134.5(4) . . . . ?
Co1 P2 C1 C2 -154.4(4) . . . . ?
Co1 P2 C1 C6 29.0(4) . . . . ?
Co1 P2 C19 C20 8.7(4) . . . . ?
Co1 P2 C19 C24 -165.1(3) . . . . ?
Co1 P2 C25 C26 76.9(4) . . . . ?
Co1 P2 C25 C30 -101.5(4) . . . . ?
P1 C7 C8 C9 -174.7(3) . . . . ?
P1 C7 C12 C11 173.9(4) . . . . ?
P1 C13 C14 C15 -170.6(4) . . . . ?
P1 C13 C18 C17 170.2(4) . . . . ?
P2 C1 C2 C31 -178.1(4) . . . . ?
P2 C1 C6 P1 -3.1(5) . . . . ?
P2 C1 C6 C5 177.3(4) . . . . ?
P2 C19 C20 C21 -175.7(4) . . . . ?
P2 C19 C24 C23 173.9(4) . . . . ?
P2 C25 C26 C27 -179.5(4) . . . . ?
P2 C25 C30 C29 178.8(4) . . . . ?
C1 P2 C19 C20 123.6(4) . . . . ?
C1 P2 C19 C24 -50.2(4) . . . . ?
C1 P2 C25 C26 -43.5(5) . . . . ?
C1 P2 C25 C30 138.1(4) . . . . ?
C1 C2 C31 C4 1.2(8) . . . . ?
C2 C1 C6 P1 180.0(4) . . . . ?
C2 C1 C6 C5 0.4(7) . . . . ?
C2 C31 C4 C5 0.3(8) . . . . ?
C31 C4 C5 C6 -1.4(7) . . . . ?
C4 C5 C6 P1 -178.5(4) . . . . ?
C4 C5 C6 C1 1.0(7) . . . . ?
C6 P1 C7 C8 -3.8(4) . . . . ?
C6 P1 C7 C12 179.0(4) . . . . ?
C6 P1 C13 C14 65.1(4) . . . . ?
C6 P1 C13 C18 -105.6(4) . . . . ?
C6 C1 C2 C31 -1.6(7) . . . . ?
C7 P1 C6 C1 94.7(4) . . . . ?
C7 P1 C6 C5 -85.7(4) . . . . ?
C7 P1 C13 C14 173.6(4) . . . . ?
C7 P1 C13 C18 2.9(5) . . . . ?
C7 C8 C9 C10 0.9(7) . . . . ?
C8 C7 C12 C11 -3.3(7) . . . . ?
C8 C9 C10 C11 -3.2(8) . . . . ?
C9 C10 C11 C12 2.3(8) . . . . ?
C10 C11 C12 C7 0.9(8) . . . . ?
C12 C7 C8 C9 2.4(7) . . . . ?
C13 P1 C6 C1 -157.9(4) . . . . ?
C13 P1 C6 C5 21.6(4) . . . . ?
C13 P1 C7 C8 -109.7(4) . . . . ?
C13 P1 C7 C12 73.2(4) . . . . ?
C13 C14 C15 C16 -0.3(8) . . . . ?
C14 C13 C18 C17 -0.5(8) . . . . ?
C14 C15 C16 C17 0.5(8) . . . . ?
C15 C16 C17 C18 -0.7(9) . . . . ?
C16 C17 C18 C13 0.7(8) . . . . ?
C18 C13 C14 C15 0.3(8) . . . . ?
C19 P2 C1 C2 83.8(5) . . . . ?
C19 P2 C1 C6 -92.8(4) . . . . ?
C19 P2 C25 C26 -149.5(4) . . . . ?
C19 P2 C25 C30 32.1(5) . . . . ?
C19 C20 C21 C22 2.1(7) . . . . ?
C20 C19 C24 C23 0.2(7) . . . . ?
C20 C21 C22 C23 -0.6(8) . . . . ?
C21 C22 C23 C24 -1.1(8) . . . . ?
C22 C23 C24 C19 1.3(8) . . . . ?
C24 C19 C20 C21 -1.9(7) . . . . ?
C25 P2 C1 C2 -23.9(5) . . . . ?
C25 P2 C1 C6 159.5(4) . . . . ?
C25 P2 C19 C20 -128.4(4) . . . . ?
C25 P2 C19 C24 57.8(4) . . . . ?
C25 C26 C27 C28 1.5(8) . . . . ?
C26 C25 C30 C29 0.3(8) . . . . ?
C26 C27 C28 C29 -1.2(9) . . . . ?
C27 C28 C29 C30 0.4(9) . . . . ?
C28 C29 C30 C25 0.0(8) . . . . ?
C30 C25 C26 C27 -1.1(8) . . . . ?
